data_2218562
loop_
_publ_author_name
'Mao, Lizhong'
'Zhou, Tianyong'
'Ye, Ning'

_publ_section_title
;
 Trilithium scandium bis(orthoborate)
;
_journal_coeditor_code WM2180
_journal_issue 6
_journal_name_full 'Acta Crystallographica Section E'
_journal_page_first i38
_journal_paper_doi 10.1107/S1600536808014797
_journal_volume 64
_journal_year 2008
_chemical_formula_iupac 'Li3 Sc (B O3)2'
_chemical_formula_structural 'Li3 Sc (B O3)2'
_chemical_formula_sum 'B2 Li3 O6 Sc'
_chemical_formula_weight 183.4
_chemical_name_systematic
;
trilithium scandium bis(orthoborate)
;
_space_group_IT_number 14
_symmetry_cell_setting monoclinic
_symmetry_space_group_name_Hall '-P 2yn'
_symmetry_space_group_name_H-M 'P 1 21/n 1'
_atom_sites_solution_primary direct
_audit_creation_method 'WinGX routine CIF_UPDATE'
_cell_angle_alpha 90
_cell_angle_beta 90.702(9)
_cell_angle_gamma 90
_cell_formula_units_Z 2
_cell_length_a 4.7831(17)
_cell_length_b 5.954(2)
_cell_length_c 8.163(3)
_cell_measurement_reflns_used 623
_cell_measurement_temperature 293(2)
_cell_measurement_theta_max 23.56
_cell_measurement_theta_min 4.23
_cell_volume 232.45(14)
_computing_cell_refinement 'CrystalClear (Rigaku, 2000)'
_computing_data_collection 'CrystalClear (Rigaku, 2000)'
_computing_data_reduction 'CrystalClear (Rigaku, 2000)'
_computing_molecular_graphics 'DIAMOND (Brandenburg, 2004)'
_computing_publication_material 'enCIFer (Allen <i>et al.</i>,  2004)'
_computing_structure_refinement 'SHELXL97 (Sheldrick, 2008)'
_computing_structure_solution 'SHELXS97 (Sheldrick, 2008)'
_diffrn_ambient_temperature 293.0(10)
_diffrn_detector_area_resol_mean 14.6306
_diffrn_measured_fraction_theta_full 0.998
_diffrn_measured_fraction_theta_max 0.998
_diffrn_measurement_device_type 'Rigaku Mercury CCD'
_diffrn_measurement_method CCD_Profile_fitting
_diffrn_radiation_monochromator 'Graphite Monochromator'
_diffrn_radiation_source 'Sealed Tube'
_diffrn_radiation_type MoK\a
_diffrn_radiation_wavelength 0.71073
_diffrn_reflns_av_R_equivalents 0.0149
_diffrn_reflns_limit_h_max 4
_diffrn_reflns_limit_h_min -6
_diffrn_reflns_limit_k_max 7
_diffrn_reflns_limit_k_min -7
_diffrn_reflns_limit_l_max 10
_diffrn_reflns_limit_l_min -10
_diffrn_reflns_number 1734
_diffrn_reflns_theta_full 27.5
_diffrn_reflns_theta_max 27.5
_diffrn_reflns_theta_min 4.24
_exptl_absorpt_coefficient_mu 1.527
_exptl_absorpt_correction_T_max 0.858
_exptl_absorpt_correction_T_min 0.833
_exptl_absorpt_correction_type multi-scan
_exptl_absorpt_process_details '(CrystalClear; Rigaku, 2000)'
_exptl_crystal_colour colourless
_exptl_crystal_density_diffrn 2.62
_exptl_crystal_density_method 'not measured'
_exptl_crystal_description block
_exptl_crystal_F_000 176
_exptl_crystal_size_max 0.12
_exptl_crystal_size_mid 0.10
_exptl_crystal_size_min 0.10
_refine_diff_density_max 0.276
_refine_diff_density_min -0.229
_refine_ls_extinction_method 'SHELXL97 (Sheldrick, 2008)'
_refine_ls_goodness_of_fit_ref 1.097
_refine_ls_matrix_type full
_refine_ls_number_parameters 58
_refine_ls_number_reflns 534
_refine_ls_number_restraints 0
_refine_ls_restrained_S_all 1.097
_refine_ls_R_factor_gt 0.0167
_refine_ls_shift/su_max 0
_refine_ls_structure_factor_coef Fsqd
_refine_ls_weighting_details 'w=1/[\s^2^(Fo^2^)+(0.0318P)^2^+0.2160P] where P=(Fo^2^+2Fc^2^)/3'
_refine_ls_weighting_scheme calc
_refine_ls_wR_factor_ref 0.0581
_reflns_number_gt 518
_reflns_number_total 534
_reflns_threshold_expression I>2\s(I)
_cod_data_source_file wm2180.cif
_cod_data_source_block I
_cod_original_cell_volume 232.44(15)
_cod_original_sg_symbol_H-M 'P 21/n'
_cod_database_code 2218562
_cod_database_fobs_code 2218562

loop_
_symmetry_equiv_pos_as_xyz
'x, y, z'
'-x+1/2, y+1/2, -z+1/2'
'-x, -y, -z'
'x-1/2, -y-1/2, z-1/2'

loop_
_atom_site_type_symbol
_atom_site_label
_atom_site_fract_x
_atom_site_fract_y
_atom_site_fract_z
_atom_site_U_iso_or_equiv
_atom_site_adp_type
_atom_site_calc_flag
_atom_site_refinement_flags
_atom_site_occupancy
Sc Sc 0 0 0 0.00510(15) Uani d S 1
Li Li1 0 -0.5 0 0.0209(10) Uani d S 1
Li Li2 -0.0144(6) -0.2513(5) 0.2977(4) 0.0133(6) Uani d . 1
B B 0.5149(4) -0.3045(3) 0.1254(2) 0.0061(3) Uani d . 1
O O1 0.3101(2) 0.24622(18) 0.00179(14) 0.0077(2) Uani d . 1
O O2 0.2330(2) -0.26155(19) 0.11029(14) 0.0086(3) Uani d . 1
O O3 0.1280(2) -0.08686(19) -0.23947(13) 0.0086(3) Uani d . 1

loop_
_atom_site_aniso_label
_atom_site_aniso_U_11
_atom_site_aniso_U_22
_atom_site_aniso_U_33
_atom_site_aniso_U_12
_atom_site_aniso_U_13
_atom_site_aniso_U_23
Sc 0.0050(2) 0.0054(2) 0.0049(2) -0.00002(13) 0.00011(14) 0.00009(12)
Li1 0.015(2) 0.012(2) 0.035(3) 0.0000(15) -0.008(2) -0.0062(17)
Li2 0.0119(13) 0.0182(15) 0.0098(13) -0.0025(11) -0.0018(10) 0.0015(10)
B 0.0074(7) 0.0042(7) 0.0067(7) -0.0009(6) 0.0000(6) -0.0014(6)
O1 0.0065(5) 0.0095(5) 0.0070(5) -0.0013(4) 0.0004(4) 0.0005(4)
O2 0.0060(5) 0.0099(5) 0.0099(6) 0.0013(4) 0.0000(4) 0.0012(4)
O3 0.0084(5) 0.0102(6) 0.0071(5) 0.0006(4) -0.0009(4) -0.0023(4)

loop_
_atom_type_symbol
_atom_type_description
_atom_type_scat_dispersion_real
_atom_type_scat_dispersion_imag
_atom_type_scat_source
Li Li -0.0003 0.0001 'International Tables Vol C Tables 4.2.6.8 and 6.1.1.4'
B B 0.0013 0.0007 'International Tables Vol C Tables 4.2.6.8 and 6.1.1.4'
O O 0.0106 0.006 'International Tables Vol C Tables 4.2.6.8 and 6.1.1.4'
Sc Sc 0.2519 0.3716 'International Tables Vol C Tables 4.2.6.8 and 6.1.1.4'

loop_
_geom_angle_atom_site_label_1
_geom_angle_atom_site_label_2
_geom_angle_atom_site_label_3
_geom_angle_site_symmetry_1
_geom_angle_site_symmetry_3
_geom_angle
_geom_angle_publ_flag
O1 Sc O1 . 3 180.00(4) ?
O1 Sc O2 . 3 81.73(5) ?
O1 Sc O2 3 3 98.27(5) ?
O1 Sc O2 . . 98.27(5) ?
O1 Sc O2 3 . 81.73(5) ?
O2 Sc O2 3 . 180.00(8) ?
O1 Sc O3 . 3 92.04(4) ?
O1 Sc O3 3 3 87.96(4) ?
O2 Sc O3 3 3 93.23(5) ?
O2 Sc O3 . 3 86.77(5) ?
O1 Sc O3 . . 87.96(4) ?
O1 Sc O3 3 . 92.04(4) ?
O2 Sc O3 3 . 86.77(5) ?
O2 Sc O3 . . 93.23(5) ?
O3 Sc O3 3 . 180.00(5) ?
O2 Li1 O2 . 3_545 180.00(6) ?
O2 Li1 O1 . 1_545 96.68(5) ?
O2 Li1 O1 3_545 1_545 83.32(5) ?
O2 Li1 O1 . 3 83.32(5) ?
O2 Li1 O1 3_545 3 96.68(5) ?
O1 Li1 O1 1_545 3 180 ?
O1 Li2 O2 2_545 . 111.51(16) ?
O1 Li2 O3 2_545 4_556 124.23(16) ?
O2 Li2 O3 . 4_556 113.33(15) ?
O1 Li2 O3 2_545 3 109.04(14) ?
O2 Li2 O3 . 3 90.58(12) ?
O3 Li2 O3 4_556 3 101.95(13) ?
O2 B O3 . 4_656 122.09(14) yes
O2 B O1 . 3_655 119.13(14) yes
O3 B O1 4_656 3_655 118.72(14) yes
B O1 Li2 3_655 2 109.58(13) ?
B O1 Sc 3_655 . 127.37(10) ?
Li2 O1 Sc 2 . 111.74(11) ?
B O1 Li1 3_655 1_565 104.23(9) ?
Li2 O1 Li1 2 1_565 110.73(10) ?
Sc O1 Li1 . 1_565 90.19(5) ?
B O2 Li2 . . 122.67(13) ?
B O2 Li1 . . 116.47(10) ?
Li2 O2 Li1 . . 92.02(10) ?
B O2 Sc . . 133.37(10) ?
Li2 O2 Sc . . 89.39(10) ?
Li1 O2 Sc . . 92.47(5) ?
B O3 Li2 4 4_655 102.89(13) ?
B O3 Sc 4 . 137.30(10) ?
Li2 O3 Sc 4_655 . 103.64(10) ?
B O3 Li2 4 3 99.62(12) ?
Li2 O3 Li2 4_655 3 135.08(11) ?
Sc O3 Li2 . 3 84.24(9) ?

loop_
_geom_bond_atom_site_label_1
_geom_bond_atom_site_label_2
_geom_bond_site_symmetry_2
_geom_bond_distance
_geom_bond_publ_flag
Sc O1 . 2.0854(12) yes
Sc O1 3 2.0854(12) ?
Sc O2 3 2.1101(12) yes
Sc O2 . 2.1101(12) ?
Sc O3 3 2.1197(13) yes
Sc O3 . 2.1197(13) ?
Sc Li2 3 2.855(3) ?
Sc Li2 . 2.855(3) ?
Sc Li1 1_565 2.9768(11) ?
Sc Li1 . 2.9768(11) ?
Sc Li2 2_455 3.226(3) ?
Sc Li2 4_655 3.226(3) ?
Li1 O2 . 2.0107(12) yes
Li1 O2 3_545 2.0107(12) ?
Li1 O1 1_545 2.1173(12) yes
Li1 O1 3 2.1173(12) ?
Li1 B 3_645 2.8008(18) ?
Li1 B 1_455 2.8008(18) ?
Li1 Li2 3_545 2.847(3) ?
Li1 Li2 . 2.847(3) ?
Li1 Sc 1_545 2.9768(11) ?
Li1 Li2 2_445 3.234(3) ?
Li1 Li2 4_655 3.234(3) ?
Li2 O1 2_545 1.896(3) yes
Li2 O2 . 1.946(3) yes
Li2 O3 4_556 1.983(3) yes
Li2 O3 3 2.137(3) yes
Li2 B 1_455 2.659(3) ?
Li2 B 4_556 2.697(3) ?
Li2 B 2 2.733(4) ?
Li2 Sc 2_445 3.226(3) ?
Li2 Li1 2_455 3.234(3) ?
Li2 Sc 2_545 3.297(3) ?
B O2 . 1.376(2) yes
B O3 4_656 1.384(2) yes
B O1 3_655 1.385(2) yes
B Li2 1_655 2.659(3) ?
B Li2 4_655 2.697(3) ?
B Li2 2_545 2.733(4) ?
B Li1 1_655 2.8008(18) ?
O1 B 3_655 1.385(2) ?
O1 Li2 2 1.896(3) ?
O1 Li1 1_565 2.1173(12) ?
O3 B 4 1.384(2) ?
O3 Li2 4_655 1.983(3) ?
O3 Li2 3 2.137(3) ?
